data_1519316
loop_
_publ_author_name
'Stibor, I.'
'Hursthouse, Michael B.'
'Light, Mark E.'
'Prokes, I.'
'Tucker, J. H. R.'
'Dudic, M.'
'Miyaji, H.'
'Lhotak, P. L.'

_publ_section_title
;
 5,17-bis((2-pyridyl)methylamido)-25,26,27,28-tetrakis(propoxy)calix(4)arene
;
_journal_name_full 'Crystal Structure Report Archive'
_journal_page_first 68
_journal_year 2001
_chemical_formula_sum 'C54 H61 N4 O6'
_chemical_formula_weight 862.07
_space_group_IT_number 15
_symmetry_cell_setting monoclinic
_symmetry_space_group_name_Hall '-C 2yc'
_symmetry_space_group_name_H-M 'C 1 2/c 1'
_atom_sites_solution_hydrogens geom
_atom_sites_solution_primary direct
_atom_sites_solution_secondary difmap
_cell_angle_alpha 90.00
_cell_angle_beta 101.582(3)
_cell_angle_gamma 90.00
_cell_formula_units_Z 8
_cell_length_a 20.5733(4)
_cell_length_b 17.9742(3)
_cell_length_c 25.3788(5)
_cell_measurement_reflns_used 49691
_cell_measurement_temperature 120(2)
_cell_measurement_theta_max 27.48
_cell_measurement_theta_min 1.00
_cell_volume 9193.7(3)
_computing_cell_refinement 'DENZO & COLLECT'
_computing_data_collection 'DENZO (Otwinowski & Minor, 1997) & COLLECT (Hooft, 1998)'
_computing_data_reduction 'DENZO & COLLECT'
_computing_structure_refinement 'SHELXL-97 (Sheldrick, 1997)'
_computing_structure_solution 'SHELXS-97 (Sheldrick, 1990)'
_diffrn_ambient_temperature 120(2)
_diffrn_detector_area_resol_mean 9.091
_diffrn_measured_fraction_theta_full 0.998
_diffrn_measured_fraction_theta_max 0.998
_diffrn_measurement_device_type 'Bruker-Nonius KappaCCD'
_diffrn_measurement_method '\F & \w scans'
_diffrn_radiation_monochromator graphite
_diffrn_radiation_source 'Bruker-Nonius FR591 rotating anode'
_diffrn_radiation_type MoK\a
_diffrn_radiation_wavelength 0.71073
_diffrn_reflns_av_R_equivalents 0.2019
_diffrn_reflns_av_sigmaI/netI 0.1536
_diffrn_reflns_limit_h_max 24
_diffrn_reflns_limit_h_min -24
_diffrn_reflns_limit_k_max 21
_diffrn_reflns_limit_k_min -21
_diffrn_reflns_limit_l_max 30
_diffrn_reflns_limit_l_min -30
_diffrn_reflns_number 53571
_diffrn_reflns_theta_full 25.03
_diffrn_reflns_theta_max 25.03
_diffrn_reflns_theta_min 3.04
_exptl_absorpt_coefficient_mu 0.081
_exptl_absorpt_correction_T_max 0.9992
_exptl_absorpt_correction_T_min 0.9960
_exptl_absorpt_correction_type multi-scan
_exptl_absorpt_process_details 'SORTAV (Blessing, 1997)'
_exptl_crystal_colour colourless
_exptl_crystal_density_diffrn 1.246
_exptl_crystal_density_method 'not measured'
_exptl_crystal_description 'square plate'
_exptl_crystal_F_000 3688
_exptl_crystal_size_max 0.05
_exptl_crystal_size_mid 0.05
_exptl_crystal_size_min 0.01
_refine_diff_density_max 0.406
_refine_diff_density_min -0.468
_refine_diff_density_rms 0.057
_refine_ls_extinction_method none
_refine_ls_goodness_of_fit_ref 0.942
_refine_ls_hydrogen_treatment mixed
_refine_ls_matrix_type full
_refine_ls_number_parameters 577
_refine_ls_number_reflns 8120
_refine_ls_number_restraints 0
_refine_ls_restrained_S_all 0.942
_refine_ls_R_factor_all 0.2027
_refine_ls_R_factor_gt 0.0692
_refine_ls_shift/su_max 0.027
_refine_ls_shift/su_mean 0.005
_refine_ls_structure_factor_coef Fsqd
_refine_ls_weighting_details 'calc w=1/[\s^2^(Fo^2^)+(0.0777P)^2^+0.0000P] where P=(Fo^2^+2Fc^2^)/3'
_refine_ls_weighting_scheme calc
_refine_ls_wR_factor_gt 0.1389
_refine_ls_wR_factor_ref 0.1866
_reflns_number_gt 3337
_reflns_number_total 8120
_reflns_threshold_expression >2sigma(I)
_cod_data_source_file eCrystal-68.cif
_cod_data_source_block 01src496
_cod_depositor_comments
;
Citation :
Stibor, I. and Hursthouse, Michael B. and Light, Mark E. and Prokes, I. 
and Tucker, J. H. R. and Dudic, M. and Miyaji, H. and Lhotak, P. L. (2001) 
University of Southampton, Crystal Structure Report Archive. 
(doi:10.5258/ecrystals/68)

More at:
http://ecrystals.chem.soton.ac.uk/68/

The following automatic conversions were performed:

'_symmetry_cell_setting' value 'Monoclinic' changed to 'monoclinic'
according to the built-in table from CIF Core dictionary named
'cif_core.dic' version 2.4.1 from 2010-06-29.

Automatic conversion script
Id: cif_fix_values 3105 2015-03-04 15:46:00Z robertas 
;
_cod_original_sg_symbol_H-M C2/c
_cod_database_code 1519316

loop_
_symmetry_equiv_pos_as_xyz
'x, y, z'
'-x, y, -z+1/2'
'x+1/2, y+1/2, z'
'-x+1/2, y+1/2, -z+1/2'
'-x, -y, -z'
'x, -y, z-1/2'
'-x+1/2, -y+1/2, -z'
'x+1/2, -y+1/2, z-1/2'

loop_
_atom_site_label
_atom_site_type_symbol
_atom_site_fract_x
_atom_site_fract_y
_atom_site_fract_z
_atom_site_U_iso_or_equiv
_atom_site_adp_type
_atom_site_occupancy
_atom_site_symmetry_multiplicity
_atom_site_calc_flag
_atom_site_refinement_flags
_atom_site_disorder_assembly
_atom_site_disorder_group
N1 N 0.06627(16) 0.57708(17) 0.00444(13) 0.0297(9) Uani 1 1 d . . .
H1 H 0.0233 0.5829 0.0020 0.036 Uiso 1 1 calc R . .
N2 N 0.08704(16) 0.41945(18) 0.02397(13) 0.0278(9) Uani 1 1 d . . .
O1 O -0.12986(12) 0.82563(13) 0.18907(10) 0.0274(7) Uani 1 1 d . . .
O2 O 0.02467(12) 0.80627(14) 0.19165(10) 0.0279(7) Uani 1 1 d . . .
O3 O 0.17004(14) 0.60734(15) 0.04527(11) 0.0375(8) Uani 1 1 d . . .
C1 C -0.19470(18) 0.8505(2) 0.16257(17) 0.0325(11) Uani 1 1 d . . .
H1A H -0.2288 0.8305 0.1812 0.039 Uiso 1 1 calc R . .
H1B H -0.2046 0.8327 0.1249 0.039 Uiso 1 1 calc R . .
C2 C -0.1954(2) 0.9341(2) 0.16389(17) 0.0353(12) Uani 1 1 d . . .
H2A H -0.1634 0.9529 0.1426 0.042 Uiso 1 1 calc R . .
H2B H -0.1799 0.9506 0.2015 0.042 Uiso 1 1 calc R . .
C3 C -0.2621(2) 0.9688(2) 0.14242(18) 0.0498(14) Uani 1 1 d . . .
H3A H -0.2583 1.0231 0.1449 0.075 Uiso 1 1 calc R . .
H3B H -0.2940 0.9516 0.1637 0.075 Uiso 1 1 calc R . .
H3C H -0.2774 0.9542 0.1047 0.075 Uiso 1 1 calc R . .
C4 C 0.0168(2) 0.8827(2) 0.17316(18) 0.0395(12) Uani 1 1 d . . .
H4A H -0.0096 0.9101 0.1954 0.047 Uiso 1 1 calc R . .
H4B H -0.0082 0.8833 0.1355 0.047 Uiso 1 1 calc R . .
C5 C 0.0816(2) 0.9220(2) 0.17583(18) 0.0427(13) Uani 1 1 d . . .
H5A H 0.1099 0.8922 0.1565 0.051 Uiso 1 1 calc R . .
H5B H 0.1048 0.9260 0.2139 0.051 Uiso 1 1 calc R . .
C6 C 0.0724(2) 0.9992(2) 0.15131(19) 0.0558(15) Uani 1 1 d . . .
H6A H 0.1158 1.0226 0.1534 0.084 Uiso 1 1 calc R . .
H6B H 0.0456 1.0294 0.1711 0.084 Uiso 1 1 calc R . .
H6C H 0.0497 0.9954 0.1136 0.084 Uiso 1 1 calc R . .
C7 C -0.12503(17) 0.7482(2) 0.19144(16) 0.0209(10) Uani 1 1 d . . .
C8 C -0.14034(18) 0.7109(2) 0.23584(16) 0.0224(10) Uani 1 1 d . . .
C9 C -0.13781(19) 0.6337(2) 0.23613(17) 0.0309(11) Uani 1 1 d . . .
H9 H -0.1498 0.6070 0.2650 0.037 Uiso 1 1 calc R . .
C10 C -0.1179(2) 0.5949(2) 0.19466(17) 0.0329(12) Uani 1 1 d . . .
H10 H -0.1162 0.5421 0.1953 0.040 Uiso 1 1 calc R . .
C11 C -0.10057(19) 0.6335(2) 0.15253(16) 0.0281(11) Uani 1 1 d . . .
H11 H -0.0869 0.6068 0.1244 0.034 Uiso 1 1 calc R . .
C12 C -0.10272(18) 0.7107(2) 0.15044(16) 0.0209(10) Uani 1 1 d . . .
C13 C -0.07692(18) 0.7508(2) 0.10629(15) 0.0248(10) Uani 1 1 d . . .
H13A H -0.0832 0.8051 0.1095 0.030 Uiso 1 1 calc R . .
H13B H -0.1021 0.7346 0.0707 0.030 Uiso 1 1 calc R . .
C14 C -0.00392(19) 0.7337(2) 0.11078(15) 0.0254(11) Uani 1 1 d . . .
C15 C 0.04367(19) 0.7586(2) 0.15503(16) 0.0236(10) Uani 1 1 d . . .
C16 C 0.10926(19) 0.7325(2) 0.16501(15) 0.0216(10) Uani 1 1 d . . .
C17 C 0.12799(19) 0.6856(2) 0.12718(16) 0.0258(11) Uani 1 1 d . . .
H17A H 0.1460 0.6399 0.1465 0.031 Uiso 1 1 calc R . .
H17B H 0.1654 0.7101 0.1149 0.031 Uiso 1 1 calc R . .
C18 C 0.08302(18) 0.6628(2) 0.08091(15) 0.0227(10) Uani 1 1 d . . .
C19 C 0.01796(19) 0.6867(2) 0.07408(15) 0.0236(10) Uani 1 1 d . . .
H19 H -0.0130 0.6705 0.0433 0.028 Uiso 1 1 calc R . .
C20 C 0.1099(2) 0.6137(2) 0.04245(16) 0.0269(11) Uani 1 1 d . . .
C21 C 0.0911(2) 0.5280(2) -0.03232(15) 0.0303(11) Uani 1 1 d . . .
H21A H 0.1247 0.5551 -0.0479 0.036 Uiso 1 1 calc R . .
H21B H 0.0540 0.5149 -0.0622 0.036 Uiso 1 1 calc R . .
C22 C 0.1218(2) 0.4572(2) -0.00671(16) 0.0274(11) Uani 1 1 d . . .
C23 C 0.1814(2) 0.4307(2) -0.01710(16) 0.0308(11) Uani 1 1 d . . .
H23 H 0.2052 0.4589 -0.0387 0.037 Uiso 1 1 calc R . .
C24 C 0.2061(2) 0.3630(2) 0.00413(16) 0.0322(11) Uani 1 1 d . . .
H24 H 0.2462 0.3435 -0.0033 0.039 Uiso 1 1 calc R . .
C25 C 0.1709(2) 0.3247(2) 0.03643(17) 0.0327(12) Uani 1 1 d . . .
H25 H 0.1867 0.2785 0.0522 0.039 Uiso 1 1 calc R . .
C26 C 0.1124(2) 0.3545(2) 0.04539(16) 0.0315(11) Uani 1 1 d . . .
H26 H 0.0888 0.3280 0.0679 0.038 Uiso 1 1 calc R . .
C27 C -0.15712(19) 0.7516(2) 0.28307(15) 0.0255(10) Uani 1 1 d . . .
H27A H -0.2028 0.7384 0.2866 0.031 Uiso 1 1 calc R . .
H27B H -0.1558 0.8058 0.2767 0.031 Uiso 1 1 calc R . .
N3 N 0.42954(16) 0.42058(17) -0.00521(12) 0.0277(9) Uani 1 1 d . . .
H3 H 0.4722 0.4132 -0.0032 0.033 Uiso 1 1 calc R . .
N4 N 0.41613(16) 0.58151(19) -0.01851(13) 0.0293(9) Uani 1 1 d . . .
O4 O 0.46669(12) 0.19962(14) -0.19714(10) 0.0257(7) Uani 1 1 d . . .
O5 O 0.36034(12) 0.18046(13) -0.31472(10) 0.0252(7) Uani 1 1 d . . .
O6 O 0.32499(14) 0.39686(16) -0.04681(12) 0.0426(9) Uani 1 1 d . . .
C28 C 0.4424(2) 0.1243(2) -0.20017(17) 0.0337(11) Uani 1 1 d . . .
H28A H 0.4421 0.1044 -0.2366 0.040 Uiso 1 1 calc R . .
H28B H 0.3960 0.1243 -0.1947 0.040 Uiso 1 1 calc R . .
C29 C 0.48285(19) 0.0747(2) -0.15971(16) 0.0331(11) Uani 1 1 d . . .
H29A H 0.4833 0.0943 -0.1232 0.040 Uiso 1 1 calc R . .
H29B H 0.5291 0.0738 -0.1653 0.040 Uiso 1 1 calc R . .
C30 C 0.4547(2) -0.0046(2) -0.16432(18) 0.0480(14) Uani 1 1 d . . .
H30A H 0.4823 -0.0365 -0.1375 0.072 Uiso 1 1 calc R . .
H30B H 0.4546 -0.0241 -0.2004 0.072 Uiso 1 1 calc R . .
H30C H 0.4092 -0.0039 -0.1580 0.072 Uiso 1 1 calc R . .
C31 C 0.30087(18) 0.1656(2) -0.35460(16) 0.0315(11) Uani 1 1 d . . .
H31A H 0.3075 0.1805 -0.3907 0.038 Uiso 1 1 calc R . .
H31B H 0.2632 0.1944 -0.3463 0.038 Uiso 1 1 calc R . .
C32 C 0.2863(2) 0.0830(2) -0.35375(17) 0.0378(12) Uani 1 1 d . . .
H32A H 0.2484 0.0713 -0.3834 0.045 Uiso 1 1 calc R . .
H32B H 0.3253 0.0550 -0.3604 0.045 Uiso 1 1 calc R . .
C33 C 0.2701(2) 0.0569(2) -0.30139(18) 0.0435(13) Uani 1 1 d . . .
H33A H 0.2613 0.0033 -0.3033 0.065 Uiso 1 1 calc R . .
H33B H 0.2307 0.0833 -0.2950 0.065 Uiso 1 1 calc R . .
H33C H 0.3077 0.0673 -0.2719 0.065 Uiso 1 1 calc R . .
C34 C 0.37403(18) 0.2564(2) -0.31011(17) 0.0232(11) Uani 1 1 d . . .
C35 C 0.40665(19) 0.2904(2) -0.34724(16) 0.0255(11) Uani 1 1 d . . .
C36 C 0.41909(19) 0.3661(2) -0.34195(17) 0.0317(11) Uani 1 1 d . . .
H36 H 0.4404 0.3903 -0.3672 0.038 Uiso 1 1 calc R . .
C37 C 0.4014(2) 0.4074(2) -0.30100(18) 0.0380(12) Uani 1 1 d . . .
H37 H 0.4095 0.4595 -0.2985 0.046 Uiso 1 1 calc R . .
C38 C 0.37162(19) 0.3713(2) -0.26366(17) 0.0306(11) Uani 1 1 d . . .
H38 H 0.3601 0.3991 -0.2351 0.037 Uiso 1 1 calc R . .
C39 C 0.35836(18) 0.2957(2) -0.26709(15) 0.0223(10) Uani 1 1 d . . .
C40 C 0.33322(19) 0.2584(2) -0.22136(15) 0.0278(11) Uani 1 1 d . . .
H40A H 0.2892 0.2790 -0.2192 0.033 Uiso 1 1 calc R . .
H40B H 0.3279 0.2044 -0.2286 0.033 Uiso 1 1 calc R . .
C41 C 0.38080(19) 0.2704(2) -0.16805(15) 0.0222(10) Uani 1 1 d . . .
C42 C 0.4464(2) 0.2440(2) -0.15916(15) 0.0242(10) Uani 1 1 d . . .
C43 C 0.49387(18) 0.2658(2) -0.11414(15) 0.0207(10) Uani 1 1 d . . .
C44 C 0.47345(19) 0.3117(2) -0.07661(16) 0.0264(11) Uani 1 1 d . . .
H44 H 0.5048 0.3266 -0.0456 0.032 Uiso 1 1 calc R . .
C45 C 0.40864(19) 0.3366(2) -0.08307(16) 0.0261(10) Uani 1 1 d . . .
C46 C 0.36309(19) 0.3159(2) -0.12870(15) 0.0247(10) Uani 1 1 d . . .
H46 H 0.3187 0.3332 -0.1333 0.030 Uiso 1 1 calc R . .
C47 C 0.3844(2) 0.3864(2) -0.04401(16) 0.0278(11) Uani 1 1 d . . .
C48 C 0.4069(2) 0.4695(2) 0.03302(15) 0.0318(11) Uani 1 1 d . . .
H48A H 0.4447 0.4795 0.0631 0.038 Uiso 1 1 calc R . .
H48B H 0.3724 0.4432 0.0480 0.038 Uiso 1 1 calc R . .
C49 C 0.3788(2) 0.5433(2) 0.00988(15) 0.0256(11) Uani 1 1 d . . .
C50 C 0.3196(2) 0.5704(2) 0.01934(16) 0.0319(11) Uani 1 1 d . . .
H50 H 0.2942 0.5419 0.0395 0.038 Uiso 1 1 calc R . .
C51 C 0.2973(2) 0.6392(2) -0.00071(17) 0.0343(12) Uani 1 1 d . . .
H51 H 0.2572 0.6593 0.0063 0.041 Uiso 1 1 calc R . .
C52 C 0.3344(2) 0.6784(2) -0.03103(16) 0.0287(11) Uani 1 1 d . . .
H52 H 0.3200 0.7255 -0.0460 0.034 Uiso 1 1 calc R . .
C53 C 0.3924(2) 0.6476(2) -0.03895(16) 0.0283(11) Uani 1 1 d . . .
H53 H 0.4175 0.6744 -0.0602 0.034 Uiso 1 1 calc R . .
C54 C 0.56631(18) 0.2461(2) -0.11088(15) 0.0271(11) Uani 1 1 d . . .
H54A H 0.5706 0.1922 -0.1174 0.033 Uiso 1 1 calc R . .
H54B H 0.5921 0.2577 -0.0745 0.033 Uiso 1 1 calc R . .

loop_
_atom_site_aniso_label
_atom_site_aniso_U_11
_atom_site_aniso_U_22
_atom_site_aniso_U_33
_atom_site_aniso_U_23
_atom_site_aniso_U_13
_atom_site_aniso_U_12
N1 0.025(2) 0.035(2) 0.030(2) -0.0051(19) 0.0081(18) 0.0073(17)
N2 0.029(2) 0.030(2) 0.024(2) -0.0068(18) 0.0060(17) -0.0020(18)
O1 0.0243(16) 0.0263(17) 0.0300(18) 0.0001(13) 0.0014(13) 0.0040(13)
O2 0.0286(17) 0.0316(17) 0.0245(17) -0.0024(14) 0.0076(14) 0.0014(13)
O3 0.0279(18) 0.0452(19) 0.042(2) -0.0072(15) 0.0127(16) 0.0010(15)
C1 0.021(2) 0.034(3) 0.041(3) 0.004(2) 0.003(2) 0.005(2)
C2 0.036(3) 0.031(3) 0.039(3) 0.011(2) 0.006(2) 0.008(2)
C3 0.046(3) 0.049(3) 0.052(3) 0.007(3) 0.002(3) 0.013(2)
C4 0.043(3) 0.034(3) 0.044(3) -0.009(2) 0.016(2) -0.002(2)
C5 0.045(3) 0.038(3) 0.041(3) -0.004(2) -0.002(2) -0.007(2)
C6 0.064(4) 0.035(3) 0.060(3) 0.005(3) -0.008(3) -0.011(3)
C7 0.012(2) 0.023(2) 0.026(3) -0.004(2) 0.000(2) 0.0029(19)
C8 0.015(2) 0.030(3) 0.022(3) -0.003(2) 0.0003(19) -0.0003(19)
C9 0.029(3) 0.038(3) 0.028(3) -0.002(2) 0.011(2) -0.004(2)
C10 0.039(3) 0.022(2) 0.036(3) 0.000(2) 0.004(2) -0.003(2)
C11 0.030(3) 0.030(3) 0.026(3) -0.009(2) 0.010(2) -0.003(2)
C12 0.014(2) 0.025(2) 0.023(3) -0.001(2) 0.0028(19) -0.0017(18)
C13 0.024(2) 0.029(2) 0.021(2) -0.002(2) 0.002(2) 0.0026(19)
C14 0.025(2) 0.031(3) 0.021(3) 0.004(2) 0.006(2) -0.002(2)
C15 0.023(2) 0.028(3) 0.021(3) 0.000(2) 0.010(2) 0.0003(19)
C16 0.024(2) 0.026(2) 0.016(2) 0.002(2) 0.007(2) -0.0008(19)
C17 0.030(2) 0.019(2) 0.032(3) 0.016(2) 0.014(2) -0.0078(19)
C18 0.020(2) 0.023(2) 0.023(3) -0.001(2) 0.001(2) -0.0035(19)
C19 0.022(2) 0.030(2) 0.019(3) 0.000(2) 0.005(2) -0.002(2)
C20 0.027(3) 0.030(3) 0.024(3) 0.006(2) 0.005(2) 0.004(2)
C21 0.036(3) 0.037(3) 0.019(3) -0.002(2) 0.009(2) 0.005(2)
C22 0.030(3) 0.030(3) 0.022(3) -0.006(2) 0.005(2) -0.002(2)
C23 0.035(3) 0.033(3) 0.027(3) 0.003(2) 0.013(2) -0.003(2)
C24 0.028(3) 0.042(3) 0.030(3) -0.002(2) 0.012(2) 0.001(2)
C25 0.031(3) 0.036(3) 0.029(3) -0.003(2) 0.001(2) 0.004(2)
C26 0.036(3) 0.032(3) 0.028(3) 0.002(2) 0.009(2) -0.003(2)
C27 0.020(2) 0.029(2) 0.027(3) -0.005(2) 0.004(2) 0.0023(19)
N3 0.029(2) 0.033(2) 0.023(2) -0.0063(18) 0.0089(17) -0.0016(17)
N4 0.028(2) 0.030(2) 0.031(2) -0.0009(18) 0.0073(18) 0.0008(18)
O4 0.0269(16) 0.0279(16) 0.0224(17) -0.0038(13) 0.0054(13) -0.0015(13)
O5 0.0227(15) 0.0250(16) 0.0259(17) -0.0003(13) -0.0002(13) -0.0033(12)
O6 0.0266(18) 0.058(2) 0.046(2) -0.0167(17) 0.0144(16) -0.0041(16)
C28 0.036(3) 0.025(2) 0.037(3) -0.004(2) 0.000(2) 0.003(2)
C29 0.029(3) 0.036(3) 0.034(3) 0.000(2) 0.005(2) 0.001(2)
C30 0.041(3) 0.037(3) 0.059(3) -0.001(2) -0.007(3) 0.000(2)
C31 0.023(2) 0.035(3) 0.035(3) -0.003(2) 0.000(2) -0.003(2)
C32 0.035(3) 0.045(3) 0.032(3) -0.004(2) 0.004(2) -0.003(2)
C33 0.041(3) 0.039(3) 0.054(3) -0.001(2) 0.019(3) 0.004(2)
C34 0.020(2) 0.021(2) 0.026(3) 0.002(2) -0.002(2) 0.0009(19)
C35 0.024(2) 0.031(3) 0.020(3) 0.001(2) 0.000(2) 0.003(2)
C36 0.030(3) 0.031(3) 0.036(3) 0.007(2) 0.011(2) -0.002(2)
C37 0.049(3) 0.030(3) 0.038(3) 0.011(2) 0.015(3) 0.002(2)
C38 0.033(3) 0.026(3) 0.031(3) -0.005(2) 0.001(2) 0.004(2)
C39 0.022(2) 0.027(3) 0.017(3) -0.001(2) 0.001(2) 0.0001(19)
C40 0.023(2) 0.030(2) 0.031(3) -0.002(2) 0.005(2) 0.0022(19)
C41 0.019(2) 0.025(2) 0.023(3) 0.002(2) 0.007(2) -0.0051(19)
C42 0.034(3) 0.023(2) 0.019(2) -0.001(2) 0.013(2) 0.000(2)
C43 0.016(2) 0.024(2) 0.021(3) -0.002(2) 0.0024(19) 0.0016(18)
C44 0.027(3) 0.031(3) 0.020(3) -0.002(2) 0.002(2) -0.005(2)
C45 0.026(2) 0.033(3) 0.023(3) -0.002(2) 0.012(2) -0.002(2)
C46 0.022(2) 0.027(2) 0.026(3) -0.002(2) 0.008(2) -0.0013(19)
C47 0.026(3) 0.033(3) 0.026(3) -0.004(2) 0.010(2) -0.007(2)
C48 0.039(3) 0.033(3) 0.024(3) -0.006(2) 0.007(2) 0.001(2)
C49 0.033(3) 0.025(3) 0.020(3) -0.003(2) 0.007(2) -0.007(2)
C50 0.029(3) 0.039(3) 0.030(3) 0.000(2) 0.011(2) -0.005(2)
C51 0.031(3) 0.037(3) 0.036(3) -0.001(2) 0.008(2) 0.006(2)
C52 0.027(3) 0.032(3) 0.026(3) 0.003(2) 0.004(2) -0.004(2)
C53 0.029(3) 0.034(3) 0.022(3) -0.002(2) 0.006(2) -0.006(2)
C54 0.025(2) 0.036(3) 0.020(2) -0.001(2) 0.003(2) 0.000(2)

loop_
_atom_type_symbol
_atom_type_description
_atom_type_scat_dispersion_real
_atom_type_scat_dispersion_imag
_atom_type_scat_source
C C 0.0033 0.0016 'International Tables Vol C Tables 4.2.6.8 and 6.1.1.4'
H H 0.0000 0.0000 'International Tables Vol C Tables 4.2.6.8 and 6.1.1.4'
N N 0.0061 0.0033 'International Tables Vol C Tables 4.2.6.8 and 6.1.1.4'
O O 0.0106 0.0060 'International Tables Vol C Tables 4.2.6.8 and 6.1.1.4'

loop_
_geom_angle_atom_site_label_1
_geom_angle_atom_site_label_2
_geom_angle_atom_site_label_3
_geom_angle
_geom_angle_site_symmetry_1
_geom_angle_site_symmetry_3
C20 N1 C21 119.1(3) . .
C22 N2 C26 117.5(4) . .
C7 O1 C1 112.4(3) . .
C15 O2 C4 113.5(3) . .
O1 C1 C2 108.2(3) . .
C1 C2 C3 114.7(3) . .
O2 C4 C5 113.1(3) . .
C4 C5 C6 112.1(4) . .
O1 C7 C8 119.1(4) . .
O1 C7 C12 118.8(4) . .
C8 C7 C12 122.0(4) . .
C9 C8 C7 118.0(4) . .
C9 C8 C27 119.8(4) . .
C7 C8 C27 122.2(4) . .
C8 C9 C10 120.9(4) . .
C11 C10 C9 119.6(4) . .
C10 C11 C12 121.4(4) . .
C11 C12 C7 117.9(4) . .
C11 C12 C13 119.4(4) . .
C7 C12 C13 122.6(4) . .
C12 C13 C14 109.7(3) . .
C19 C14 C15 117.3(4) . .
C19 C14 C13 121.3(3) . .
C15 C14 C13 121.1(4) . .
O2 C15 C16 118.6(3) . .
O2 C15 C14 119.4(4) . .
C16 C15 C14 121.9(4) . .
C17 C16 C15 117.9(4) . .
C17 C16 C27 121.0(4) . 2
C15 C16 C27 120.9(4) . 2
C16 C17 C18 121.9(4) . .
C19 C18 C17 118.3(4) . .
C19 C18 C20 125.0(3) . .
C17 C18 C20 116.7(4) . .
C18 C19 C14 122.5(4) . .
O3 C20 N1 120.9(4) . .
O3 C20 C18 121.0(4) . .
N1 C20 C18 118.2(4) . .
N1 C21 C22 114.0(3) . .
N2 C22 C23 122.1(4) . .
N2 C22 C21 116.7(4) . .
C23 C22 C21 121.1(4) . .
C24 C23 C22 119.7(4) . .
C25 C24 C23 118.2(4) . .
C26 C25 C24 118.9(4) . .
N2 C26 C25 123.5(4) . .
C8 C27 C16 111.7(3) . 2
C47 N3 C48 119.6(3) . .
C49 N4 C53 117.1(4) . .
C42 O4 C28 115.5(3) . .
C34 O5 C31 111.6(3) . .
O4 C28 C29 112.8(3) . .
C28 C29 C30 110.8(3) . .
O5 C31 C32 108.2(3) . .
C33 C32 C31 113.3(4) . .
O5 C34 C39 119.3(4) . .
O5 C34 C35 119.1(4) . .
C39 C34 C35 121.5(4) . .
C36 C35 C34 117.9(4) . .
C36 C35 C54 119.7(4) . 2_654
C34 C35 C54 122.2(4) . 2_654
C35 C36 C37 121.9(4) . .
C36 C37 C38 118.7(4) . .
C39 C38 C37 121.6(4) . .
C38 C39 C34 118.3(4) . .
C38 C39 C40 118.6(4) . .
C34 C39 C40 122.9(4) . .
C41 C40 C39 111.2(3) . .
C46 C41 C42 117.6(3) . .
C46 C41 C40 120.5(3) . .
C42 C41 C40 121.5(4) . .
O4 C42 C41 119.9(3) . .
O4 C42 C43 118.2(4) . .
C41 C42 C43 121.7(4) . .
C44 C43 C42 117.9(4) . .
C44 C43 C54 122.0(3) . .
C42 C43 C54 119.7(4) . .
C43 C44 C45 121.8(4) . .
C46 C45 C44 119.1(4) . .
C46 C45 C47 117.1(4) . .
C44 C45 C47 123.8(4) . .
C45 C46 C41 121.7(4) . .
O6 C47 N3 120.2(4) . .
O6 C47 C45 121.0(4) . .
N3 C47 C45 118.8(4) . .
N3 C48 C49 114.7(3) . .
N4 C49 C50 122.3(4) . .
N4 C49 C48 116.1(4) . .
C50 C49 C48 121.6(4) . .
C49 C50 C51 119.5(4) . .
C52 C51 C50 118.9(4) . .
C53 C52 C51 118.1(4) . .
N4 C53 C52 124.1(4) . .
C43 C54 C35 109.5(3) . 2_654

loop_
_geom_bond_atom_site_label_1
_geom_bond_atom_site_label_2
_geom_bond_distance
_geom_bond_site_symmetry_2
N1 C20 1.350(5) .
N1 C21 1.449(5) .
N2 C22 1.343(5) .
N2 C26 1.348(5) .
O1 C7 1.395(4) .
O1 C1 1.439(4) .
O2 C15 1.378(4) .
O2 C4 1.451(5) .
O3 C20 1.230(4) .
C1 C2 1.503(5) .
C2 C3 1.506(5) .
C4 C5 1.497(5) .
C5 C6 1.517(6) .
C7 C8 1.401(5) .
C7 C12 1.393(5) .
C8 C9 1.388(5) .
C8 C27 1.502(5) .
C9 C10 1.391(5) .
C10 C11 1.381(5) .
C11 C12 1.388(5) .
C12 C13 1.516(5) .
C13 C14 1.515(5) .
C14 C19 1.398(5) .
C14 C15 1.406(5) .
C15 C16 1.403(5) .
C16 C17 1.389(5) .
C16 C27 1.517(5) 2
C17 C18 1.402(5) .
C18 C19 1.383(5) .
C18 C20 1.502(5) .
C21 C22 1.510(5) .
C22 C23 1.389(5) .
C23 C24 1.385(5) .
C24 C25 1.383(5) .
C25 C26 1.376(6) .
C27 C16 1.517(5) 2
N3 C47 1.357(4) .
N3 C48 1.453(5) .
N4 C49 1.342(5) .
N4 C53 1.348(5) .
O4 C42 1.378(4) .
O4 C28 1.440(4) .
O5 C34 1.393(4) .
O5 C31 1.448(4) .
O6 C47 1.225(4) .
C28 C29 1.483(5) .
C29 C30 1.535(5) .
C31 C32 1.517(5) .
C32 C33 1.508(6) .
C34 C39 1.392(5) .
C34 C35 1.403(5) .
C35 C36 1.386(5) .
C35 C54 1.520(5) 2_654
C36 C37 1.384(6) .
C37 C38 1.389(6) .
C38 C39 1.385(5) .
C39 C40 1.518(5) .
C40 C41 1.518(5) .
C41 C46 1.395(5) .
C41 C42 1.406(5) .
C42 C43 1.401(5) .
C43 C44 1.389(5) .
C43 C54 1.517(5) .
C44 C45 1.384(5) .
C45 C46 1.386(5) .
C45 C47 1.494(5) .
C48 C49 1.518(5) .
C49 C50 1.377(5) .
C50 C51 1.381(5) .
C51 C52 1.380(5) .
C52 C53 1.366(5) .
C54 C35 1.520(5) 2_654

loop_
_geom_hbond_atom_site_label_D
_geom_hbond_atom_site_label_H
_geom_hbond_atom_site_label_A
_geom_hbond_distance_DH
_geom_hbond_distance_HA
_geom_hbond_distance_DA
_geom_hbond_angle_DHA
_geom_hbond_site_symmetry_A
N1 H1 N2 0.88 2.23 3.092(4) 164.9 5_565
N3 H3 N4 0.88 2.25 3.111(4) 164.6 5_665
